data_1548546
loop_
_publ_author_name
'Yu, Chao'
'Zhang, Pengfei'
'Gao, Fei'
'Zhang, Shaowen'
'Li, Xiaofang'

_publ_section_title
;
 A displacement-type fluorescent probe reveals active species in the
 coordinative polymerization of olefins
;
_journal_issue 5
_journal_name_full 'Polymer Chemistry'
_journal_page_first 603
_journal_paper_doi 10.1039/C7PY01915G
_journal_volume 9
_journal_year 2018
_chemical_formula_moiety 'C48 H61 N4 Sc Si'
_chemical_formula_sum 'C48 H61 N4 Sc Si'
_chemical_formula_weight 767.05
_space_group_crystal_system monoclinic
_space_group_IT_number 14
_space_group_name_Hall '-P 2ybc'
_space_group_name_H-M_alt 'P 1 21/c 1'
_symmetry_space_group_name_Hall '-P 2ybc'
_symmetry_space_group_name_H-M 'P 1 21/c 1'
_atom_sites_solution_hydrogens geom
_atom_sites_solution_primary direct
_audit_creation_date 2017-04-13
_audit_creation_method
;
Olex2 1.2
(compiled 2017.03.02 svn.r3394 for OlexSys, GUI svn.r5324)
;
_audit_update_record
;
2017-04-13 deposited with the CCDC.
2017-12-26 downloaded from the CCDC.
;
_cell_angle_alpha 90
_cell_angle_beta 106.57(3)
_cell_angle_gamma 90
_cell_formula_units_Z 4
_cell_length_a 15.263(3)
_cell_length_b 11.695(2)
_cell_length_c 25.821(5)
_cell_measurement_reflns_used 16187
_cell_measurement_temperature 153(2)
_cell_measurement_theta_max 31.4970
_cell_measurement_theta_min 2.2295
_cell_volume 4417.7(16)
_computing_molecular_graphics 'Olex2 (Dolomanov et al., 2009)'
_computing_publication_material 'Olex2 (Dolomanov et al., 2009)'
_computing_structure_refinement 'XL (Sheldrick, 2008)'
_computing_structure_solution 'ShelXS (Sheldrick, 2008)'
_diffrn_ambient_temperature 153.15
_diffrn_measured_fraction_theta_full 0.997
_diffrn_measured_fraction_theta_max 0.997
_diffrn_measurement_device_type 'multiwire proportional'
_diffrn_measurement_method 'phi and omega scans'
_diffrn_radiation_monochromator graphite
_diffrn_radiation_type MoK\a
_diffrn_radiation_wavelength 0.71073
_diffrn_reflns_av_R_equivalents 0.0578
_diffrn_reflns_av_unetI/netI 0.0676
_diffrn_reflns_Laue_measured_fraction_full 0.997
_diffrn_reflns_Laue_measured_fraction_max 0.997
_diffrn_reflns_limit_h_max 22
_diffrn_reflns_limit_h_min -22
_diffrn_reflns_limit_k_max 17
_diffrn_reflns_limit_k_min -17
_diffrn_reflns_limit_l_max 37
_diffrn_reflns_limit_l_min -37
_diffrn_reflns_number 65886
_diffrn_reflns_point_group_measured_fraction_full 0.997
_diffrn_reflns_point_group_measured_fraction_max 0.997
_diffrn_reflns_theta_full 25.242
_diffrn_reflns_theta_max 31.491
_diffrn_reflns_theta_min 2.235
_exptl_absorpt_coefficient_mu 0.230
_exptl_absorpt_correction_T_max 1.0000
_exptl_absorpt_correction_T_min 0.9532
_exptl_absorpt_correction_type multi-scan
_exptl_absorpt_process_details 'CrystalClear (Rigaku Inc., 2008)'
_exptl_crystal_colour red
_exptl_crystal_density_diffrn 1.153
_exptl_crystal_description chip
_exptl_crystal_F_000 1648
_exptl_crystal_size_max 0.27
_exptl_crystal_size_mid 0.17
_exptl_crystal_size_min 0.12
_refine_diff_density_max 0.326
_refine_diff_density_min -0.476
_refine_diff_density_rms 0.057
_refine_ls_extinction_method none
_refine_ls_goodness_of_fit_ref 1.114
_refine_ls_hydrogen_treatment constr
_refine_ls_matrix_type full
_refine_ls_number_parameters 504
_refine_ls_number_reflns 14652
_refine_ls_number_restraints 0
_refine_ls_restrained_S_all 1.114
_refine_ls_R_factor_all 0.0748
_refine_ls_R_factor_gt 0.0603
_refine_ls_shift/su_max 0.003
_refine_ls_shift/su_mean 0.000
_refine_ls_structure_factor_coef Fsqd
_refine_ls_weighting_details 'w=1/[\s^2^(Fo^2^)+(0.0696P)^2^+0.7951P] where P=(Fo^2^+2Fc^2^)/3'
_refine_ls_weighting_scheme calc
_refine_ls_wR_factor_gt 0.1467
_refine_ls_wR_factor_ref 0.1564
_reflns_Friedel_coverage 0.000
_reflns_number_gt 12156
_reflns_number_total 14652
_reflns_threshold_expression 'I > 2\s(I)'
_cod_data_source_file c7py01915g2.cif
_cod_data_source_block bo4538
_cod_depositor_comments 'Adding full bibliography for 1548544--1548547.cif.'
_cod_original_cell_volume 4417.8(17)
_cod_database_code 1548546
_shelx_shelxl_version_number 2014/7
_shelx_space_group_comment
;
The symmetry employed for this shelxl refinement is uniquely defined
by the following loop, which should always be used as a source of
symmetry information in preference to the above space-group names.
They are only intended as comments.
;
_shelx_estimated_absorpt_t_max 0.973
_shelx_estimated_absorpt_t_min 0.941
_olex2_refinement_description
;
1. Fixed Uiso
 At 1.2 times of:
  All C(H) groups, All C(H,H) groups
 At 1.5 times of:
  All C(H,H,H) groups
2.a Secondary CH2 refined with riding coordinates:
 C45(H45A,H45B)
2.b Aromatic/amide H refined with riding coordinates:
 C3(H3), C7(H7), C13(H13), C19(H19), C25(H25), C31(H31), C37(H37), C39(H39)
2.c Idealised Me refined as rotating group:
 C1(H1A,H1B,H1C), C8(H8A,H8B,H8C), C9(H9A,H9B,H9C), C15(H15A,H15B,H15C),
 C16(H16A,H16B,H16C), C21(H21A,H21B,H21C), C22(H22A,H22B,H22C), C23(H23A,H23B,
 H23C), C33(H33A,H33B,H33C), C34(H34A,H34B,H34C), C41(H41A,H41B,H41C), C42(H42A,
 H42B,H42C), C43(H43A,H43B,H43C), C44(H44A,H44B,H44C), C46(H46A,H46B,H46C),
 C47(H47A,H47B,H47C), C48(H48A,H48B,H48C)
;
_olex2_submission_special_instructions 'No special instructions were received'

loop_
_space_group_symop_operation_xyz
'x, y, z'
'-x, y+1/2, -z+1/2'
'-x, -y, -z'
'x, -y-1/2, z-1/2'

loop_
_atom_site_label
_atom_site_type_symbol
_atom_site_fract_x
_atom_site_fract_y
_atom_site_fract_z
_atom_site_U_iso_or_equiv
_atom_site_adp_type
_atom_site_occupancy
_atom_site_site_symmetry_order
_atom_site_calc_flag
_atom_site_refinement_flags_posn
Sc1 Sc 0.22631(2) 0.73992(2) 0.50134(2) 0.02733(8) Uani 1 1 d .
Si1 Si 0.30198(3) 1.02401(4) 0.46105(2) 0.03619(11) Uani 1 1 d .
N1 N 0.21579(9) 0.79470(12) 0.58039(5) 0.0303(3) Uani 1 1 d .
N2 N 0.29464(9) 0.59425(11) 0.54570(5) 0.0305(3) Uani 1 1 d .
N3 N 0.08275(9) 0.68720(11) 0.47268(5) 0.0295(3) Uani 1 1 d .
N4 N 0.21742(9) 0.70489(12) 0.41651(5) 0.0305(3) Uani 1 1 d .
C1 C 0.60051(16) 0.6475(2) 0.85164(8) 0.0642(7) Uani 1 1 d .
H1A H 0.5677 0.6154 0.8758 0.096 Uiso 1 1 calc GR
H1B H 0.6243 0.7233 0.8647 0.096 Uiso 1 1 calc GR
H1C H 0.6514 0.5971 0.8509 0.096 Uiso 1 1 calc GR
C2 C 0.53605(13) 0.65807(17) 0.79539(7) 0.0435(4) Uani 1 1 d .
C3 C 0.44950(12) 0.60990(16) 0.78303(7) 0.0396(4) Uani 1 1 d .
H3 H 0.4313 0.5710 0.8106 0.048 Uiso 1 1 calc R
C4 C 0.38847(11) 0.61682(14) 0.73147(6) 0.0326(3) Uani 1 1 d .
C5 C 0.41521(10) 0.67598(13) 0.69118(6) 0.0291(3) Uani 1 1 d .
C6 C 0.50200(11) 0.72620(15) 0.70274(7) 0.0356(3) Uani 1 1 d .
C7 C 0.56137(12) 0.71556(17) 0.75481(8) 0.0432(4) Uani 1 1 d .
H7 H 0.6206 0.7485 0.7627 0.052 Uiso 1 1 calc R
C8 C 0.29583(12) 0.56072(17) 0.72009(8) 0.0429(4) Uani 1 1 d .
H8A H 0.2919 0.4975 0.6946 0.064 Uiso 1 1 calc GR
H8B H 0.2481 0.6170 0.7044 0.064 Uiso 1 1 calc GR
H8C H 0.2874 0.5312 0.7539 0.064 Uiso 1 1 calc GR
C9 C 0.53061(14) 0.79024(19) 0.65952(9) 0.0500(5) Uani 1 1 d .
H9A H 0.5355 0.7367 0.6313 0.075 Uiso 1 1 calc GR
H9B H 0.5900 0.8267 0.6755 0.075 Uiso 1 1 calc GR
H9C H 0.4849 0.8489 0.6438 0.075 Uiso 1 1 calc GR
C10 C 0.34936(10) 0.68657(13) 0.63587(6) 0.0275(3) Uani 1 1 d .
C11 C 0.28743(10) 0.77817(13) 0.62810(6) 0.0282(3) Uani 1 1 d .
C12 C 0.28159(11) 0.86667(13) 0.66620(6) 0.0311(3) Uani 1 1 d .
C13 C 0.20601(11) 0.93117(14) 0.64078(6) 0.0341(3) Uani 1 1 d .
H13 H 0.1834 0.9951 0.6557 0.041 Uiso 1 1 calc R
C14 C 0.16826(11) 0.88535(14) 0.58864(6) 0.0328(3) Uani 1 1 d .
C15 C 0.34398(12) 0.89599(16) 0.72094(7) 0.0387(4) Uani 1 1 d .
H15A H 0.3510 0.8292 0.7447 0.058 Uiso 1 1 calc GR
H15B H 0.3178 0.9594 0.7364 0.058 Uiso 1 1 calc GR
H15C H 0.4039 0.9185 0.7175 0.058 Uiso 1 1 calc GR
C16 C 0.08656(12) 0.92990(16) 0.54642(7) 0.0410(4) Uani 1 1 d .
H16A H 0.0951 0.9186 0.5106 0.062 Uiso 1 1 calc GR
H16B H 0.0792 1.0117 0.5524 0.062 Uiso 1 1 calc GR
H16C H 0.0318 0.8887 0.5486 0.062 Uiso 1 1 calc GR
C17 C 0.35336(10) 0.59879(13) 0.59897(6) 0.0292(3) Uani 1 1 d .
C18 C 0.40649(11) 0.49568(14) 0.60903(6) 0.0334(3) Uani 1 1 d .
C19 C 0.37652(12) 0.43015(14) 0.56270(7) 0.0362(3) Uani 1 1 d .
H19 H 0.3984 0.3563 0.5574 0.043 Uiso 1 1 calc R
C20 C 0.30835(11) 0.49124(14) 0.52498(6) 0.0337(3) Uani 1 1 d .
C21 C 0.48032(13) 0.45661(16) 0.65796(7) 0.0422(4) Uani 1 1 d .
H21A H 0.5304 0.5123 0.6663 0.063 Uiso 1 1 calc GR
H21B H 0.5035 0.3820 0.6506 0.063 Uiso 1 1 calc GR
H21C H 0.4552 0.4500 0.6888 0.063 Uiso 1 1 calc GR
C22 C 0.25612(13) 0.45134(15) 0.46982(7) 0.0398(4) Uani 1 1 d .
H22A H 0.1968 0.4902 0.4586 0.060 Uiso 1 1 calc GR
H22B H 0.2465 0.3686 0.4705 0.060 Uiso 1 1 calc GR
H22C H 0.2908 0.4690 0.4442 0.060 Uiso 1 1 calc GR
C23 C 0.38550(12) 0.6713(2) 0.43346(8) 0.0473(4) Uani 1 1 d .
H23A H 0.4233 0.7381 0.4316 0.071 Uiso 1 1 calc GR
H23B H 0.4116 0.6033 0.4213 0.071 Uiso 1 1 calc GR
H23C H 0.3839 0.6603 0.4708 0.071 Uiso 1 1 calc GR
C24 C 0.28990(11) 0.69024(15) 0.39755(7) 0.0360(3) Uani 1 1 d .
C25 C 0.26389(12) 0.69683(16) 0.34089(7) 0.0389(4) Uani 1 1 d .
H25 H 0.3033 0.6879 0.3186 0.047 Uiso 1 1 calc R
C26 C 0.17151(12) 0.71848(14) 0.32321(6) 0.0335(3) Uani 1 1 d .
C27 C 0.14099(10) 0.72206(13) 0.37125(6) 0.0279(3) Uani 1 1 d .
C28 C 0.05109(10) 0.73381(12) 0.37517(6) 0.0272(3) Uani 1 1 d .
C29 C 0.02220(10) 0.71845(13) 0.42210(6) 0.0279(3) Uani 1 1 d .
C30 C -0.06972(11) 0.71426(14) 0.42622(7) 0.0328(3) Uani 1 1 d .
C31 C -0.06231(12) 0.67663(15) 0.47803(7) 0.0375(3) Uani 1 1 d .
H31 H -0.1119 0.6643 0.4928 0.045 Uiso 1 1 calc R
C32 C 0.02961(11) 0.65972(14) 0.50500(6) 0.0337(3) Uani 1 1 d .
C33 C 0.06529(14) 0.61319(17) 0.56118(7) 0.0440(4) Uani 1 1 d .
H33A H 0.1276 0.5846 0.5667 0.066 Uiso 1 1 calc GR
H33B H 0.0259 0.5506 0.5663 0.066 Uiso 1 1 calc GR
H33C H 0.0657 0.6740 0.5874 0.066 Uiso 1 1 calc GR
C34 C -0.16048(12) 0.73841(18) 0.38596(9) 0.0463(4) Uani 1 1 d .
H34A H -0.1572 0.8110 0.3676 0.070 Uiso 1 1 calc GR
H34B H -0.2078 0.7435 0.4047 0.070 Uiso 1 1 calc GR
H34C H -0.1756 0.6766 0.3593 0.070 Uiso 1 1 calc GR
C35 C -0.02167(10) 0.76078(13) 0.32388(6) 0.0295(3) Uani 1 1 d .
C36 C -0.07186(11) 0.67249(14) 0.29197(6) 0.0351(3) Uani 1 1 d .
C37 C -0.13888(12) 0.70057(16) 0.24445(7) 0.0417(4) Uani 1 1 d .
H37 H -0.1725 0.6409 0.2226 0.050 Uiso 1 1 calc R
C38 C -0.15801(13) 0.81342(17) 0.22802(7) 0.0438(4) Uani 1 1 d .
C39 C -0.10760(12) 0.89961(15) 0.26039(7) 0.0394(4) Uani 1 1 d .
H39 H -0.1202 0.9771 0.2498 0.047 Uiso 1 1 calc R
C40 C -0.03918(11) 0.87535(14) 0.30790(6) 0.0325(3) Uani 1 1 d .
C41 C 0.01554(13) 0.97134(15) 0.34048(7) 0.0403(4) Uani 1 1 d .
H41A H 0.0226 0.9583 0.3789 0.060 Uiso 1 1 calc GR
H41B H -0.0163 1.0440 0.3294 0.060 Uiso 1 1 calc GR
H41C H 0.0760 0.9743 0.3343 0.060 Uiso 1 1 calc GR
C42 C -0.05322(13) 0.54877(15) 0.30816(8) 0.0423(4) Uani 1 1 d .
H42A H 0.0128 0.5349 0.3188 0.063 Uiso 1 1 calc GR
H42B H -0.0831 0.4994 0.2775 0.063 Uiso 1 1 calc GR
H42C H -0.0773 0.5317 0.3387 0.063 Uiso 1 1 calc GR
C43 C -0.23043(16) 0.8438(2) 0.17637(9) 0.0653(7) Uani 1 1 d .
H43A H -0.2449 0.7763 0.1530 0.098 Uiso 1 1 calc GR
H43B H -0.2077 0.9049 0.1577 0.098 Uiso 1 1 calc GR
H43C H -0.2857 0.8699 0.1850 0.098 Uiso 1 1 calc GR
C44 C 0.11944(14) 0.73500(16) 0.26470(7) 0.0417(4) Uani 1 1 d .
H44A H 0.0942 0.8126 0.2594 0.062 Uiso 1 1 calc GR
H44B H 0.0695 0.6793 0.2544 0.062 Uiso 1 1 calc GR
H44C H 0.1607 0.7238 0.2422 0.062 Uiso 1 1 calc GR
C45 C 0.31474(12) 0.89613(16) 0.50405(7) 0.0396(4) Uani 1 1 d .
H45A H 0.3235 0.9272 0.5408 0.048 Uiso 1 1 calc R
H45B H 0.3749 0.8644 0.5040 0.048 Uiso 1 1 calc R
C46 C 0.39844(15) 1.12962(19) 0.48475(9) 0.0540(5) Uani 1 1 d .
H46A H 0.4035 1.1526 0.5220 0.081 Uiso 1 1 calc GR
H46B H 0.3862 1.1971 0.4613 0.081 Uiso 1 1 calc GR
H46C H 0.4558 1.0941 0.4833 0.081 Uiso 1 1 calc GR
C47 C 0.19520(15) 1.10500(19) 0.45952(10) 0.0536(5) Uani 1 1 d .
H47A H 0.1421 1.0545 0.4469 0.080 Uiso 1 1 calc GR
H47B H 0.1887 1.1703 0.4349 0.080 Uiso 1 1 calc GR
H47C H 0.1990 1.1326 0.4959 0.080 Uiso 1 1 calc GR
C48 C 0.29743(15) 0.98749(18) 0.38959(8) 0.0477(4) Uani 1 1 d .
H48A H 0.3535 0.9473 0.3892 0.072 Uiso 1 1 calc GR
H48B H 0.2918 1.0579 0.3683 0.072 Uiso 1 1 calc GR
H48C H 0.2445 0.9382 0.3740 0.072 Uiso 1 1 calc GR

loop_
_atom_site_aniso_label
_atom_site_aniso_U_11
_atom_site_aniso_U_22
_atom_site_aniso_U_33
_atom_site_aniso_U_23
_atom_site_aniso_U_13
_atom_site_aniso_U_12
Sc1 0.02771(14) 0.02840(14) 0.02310(13) 0.00044(9) 0.00279(10) 0.00098(10)
Si1 0.0379(2) 0.0328(2) 0.0385(2) -0.00448(18) 0.01197(19) -0.00652(18)
N1 0.0307(6) 0.0303(6) 0.0274(6) 0.0003(5) 0.0042(5) 0.0048(5)
N2 0.0341(6) 0.0293(6) 0.0252(6) -0.0020(5) 0.0034(5) 0.0025(5)
N3 0.0311(6) 0.0318(6) 0.0248(6) 0.0008(5) 0.0067(5) -0.0017(5)
N4 0.0269(6) 0.0352(7) 0.0292(6) -0.0014(5) 0.0079(5) 0.0007(5)
C1 0.0584(13) 0.0749(16) 0.0406(11) -0.0107(10) -0.0161(9) 0.0194(12)
C2 0.0425(9) 0.0466(10) 0.0317(8) -0.0074(7) -0.0049(7) 0.0129(8)
C3 0.0464(9) 0.0415(9) 0.0276(7) 0.0024(6) 0.0051(7) 0.0085(7)
C4 0.0343(8) 0.0348(8) 0.0270(7) 0.0018(6) 0.0060(6) 0.0031(6)
C5 0.0281(7) 0.0308(7) 0.0255(6) -0.0016(5) 0.0031(5) 0.0024(5)
C6 0.0306(7) 0.0370(8) 0.0373(8) -0.0043(6) 0.0066(6) -0.0004(6)
C7 0.0300(8) 0.0458(10) 0.0464(10) -0.0123(8) -0.0009(7) -0.0001(7)
C8 0.0411(9) 0.0467(10) 0.0412(9) 0.0076(7) 0.0121(8) -0.0037(8)
C9 0.0408(10) 0.0517(11) 0.0599(12) 0.0020(9) 0.0184(9) -0.0097(8)
C10 0.0284(7) 0.0284(7) 0.0244(6) 0.0014(5) 0.0054(5) 0.0006(5)
C11 0.0304(7) 0.0282(7) 0.0248(6) 0.0005(5) 0.0059(5) 0.0012(5)
C12 0.0355(8) 0.0301(7) 0.0278(7) -0.0020(5) 0.0093(6) 0.0008(6)
C13 0.0371(8) 0.0312(7) 0.0342(8) -0.0041(6) 0.0105(6) 0.0041(6)
C14 0.0333(7) 0.0316(7) 0.0331(7) 0.0009(6) 0.0090(6) 0.0044(6)
C15 0.0450(9) 0.0387(9) 0.0294(7) -0.0068(6) 0.0058(7) 0.0025(7)
C16 0.0410(9) 0.0408(9) 0.0367(8) -0.0009(7) 0.0037(7) 0.0130(7)
C17 0.0304(7) 0.0299(7) 0.0252(6) 0.0009(5) 0.0045(5) 0.0027(5)
C18 0.0361(8) 0.0317(7) 0.0306(7) 0.0008(6) 0.0063(6) 0.0059(6)
C19 0.0424(9) 0.0300(7) 0.0344(8) -0.0024(6) 0.0079(7) 0.0078(6)
C20 0.0390(8) 0.0294(7) 0.0303(7) -0.0030(6) 0.0059(6) 0.0011(6)
C21 0.0451(9) 0.0400(9) 0.0350(8) 0.0005(7) 0.0012(7) 0.0163(7)
C22 0.0490(10) 0.0345(8) 0.0320(8) -0.0070(6) 0.0052(7) -0.0010(7)
C23 0.0305(8) 0.0623(13) 0.0497(11) -0.0033(9) 0.0125(8) 0.0034(8)
C24 0.0316(8) 0.0397(9) 0.0385(8) -0.0031(7) 0.0129(7) 0.0009(6)
C25 0.0407(9) 0.0444(9) 0.0373(8) -0.0063(7) 0.0202(7) -0.0022(7)
C26 0.0412(8) 0.0316(7) 0.0297(7) -0.0030(6) 0.0131(6) -0.0027(6)
C27 0.0312(7) 0.0278(7) 0.0247(6) -0.0009(5) 0.0078(5) -0.0004(5)
C28 0.0293(7) 0.0245(6) 0.0260(6) -0.0006(5) 0.0049(5) -0.0003(5)
C29 0.0262(7) 0.0298(7) 0.0268(7) 0.0004(5) 0.0060(5) 0.0006(5)
C30 0.0287(7) 0.0331(8) 0.0373(8) -0.0007(6) 0.0103(6) 0.0003(6)
C31 0.0367(8) 0.0395(9) 0.0410(9) -0.0005(7) 0.0188(7) -0.0037(7)
C32 0.0395(8) 0.0326(7) 0.0313(7) -0.0003(6) 0.0139(7) -0.0043(6)
C33 0.0561(11) 0.0451(10) 0.0321(8) 0.0048(7) 0.0145(8) -0.0082(8)
C34 0.0300(8) 0.0550(11) 0.0532(11) 0.0051(9) 0.0106(8) 0.0045(7)
C35 0.0300(7) 0.0308(7) 0.0251(7) 0.0005(5) 0.0037(6) -0.0011(5)
C36 0.0372(8) 0.0343(8) 0.0310(7) -0.0006(6) 0.0053(6) -0.0051(6)
C37 0.0426(9) 0.0423(9) 0.0323(8) -0.0021(7) -0.0022(7) -0.0106(7)
C38 0.0416(9) 0.0493(10) 0.0316(8) 0.0065(7) -0.0038(7) -0.0054(8)
C39 0.0397(9) 0.0369(8) 0.0355(8) 0.0077(7) 0.0011(7) -0.0002(7)
C40 0.0335(7) 0.0314(7) 0.0299(7) 0.0015(6) 0.0044(6) -0.0007(6)
C41 0.0421(9) 0.0304(8) 0.0421(9) -0.0006(7) 0.0021(7) -0.0008(7)
C42 0.0482(10) 0.0317(8) 0.0427(9) -0.0034(7) 0.0062(8) -0.0073(7)
C43 0.0632(14) 0.0677(15) 0.0444(11) 0.0130(10) -0.0180(10) -0.0060(11)
C44 0.0534(11) 0.0457(10) 0.0287(8) -0.0004(7) 0.0163(8) -0.0005(8)
C45 0.0400(9) 0.0403(9) 0.0364(8) -0.0017(7) 0.0074(7) -0.0086(7)
C46 0.0518(11) 0.0441(11) 0.0621(13) -0.0031(9) 0.0097(10) -0.0160(9)
C47 0.0513(11) 0.0441(11) 0.0674(14) -0.0056(9) 0.0204(10) 0.0019(9)
C48 0.0610(12) 0.0428(10) 0.0426(10) 0.0014(8) 0.0200(9) -0.0044(9)

loop_
_atom_type_symbol
_atom_type_description
_atom_type_scat_dispersion_real
_atom_type_scat_dispersion_imag
_atom_type_scat_source
C C 0.0033 0.0016 'International Tables Vol C Tables 4.2.6.8 and 6.1.1.4'
H H 0.0000 0.0000 'International Tables Vol C Tables 4.2.6.8 and 6.1.1.4'
N N 0.0061 0.0033 'International Tables Vol C Tables 4.2.6.8 and 6.1.1.4'
Si Si 0.0817 0.0704 'International Tables Vol C Tables 4.2.6.8 and 6.1.1.4'
Sc Sc 0.2519 0.3716 'International Tables Vol C Tables 4.2.6.8 and 6.1.1.4'

loop_
_geom_angle_atom_site_label_1
_geom_angle_atom_site_label_2
_geom_angle_atom_site_label_3
_geom_angle
N1 Sc1 N3 93.73(6)
N1 Sc1 N4 170.27(5)
N1 Sc1 C45 86.36(6)
N2 Sc1 N1 83.61(5)
N2 Sc1 N3 104.08(5)
N2 Sc1 N4 105.45(5)
N2 Sc1 C45 115.43(6)
N3 Sc1 N4 80.74(6)
N3 Sc1 C45 140.20(6)
N4 Sc1 C45 92.76(6)
C45 Si1 C46 113.48(10)
C45 Si1 C47 111.40(10)
C45 Si1 C48 112.11(9)
C47 Si1 C46 105.63(11)
C48 Si1 C46 105.96(10)
C48 Si1 C47 107.82(11)
C11 N1 Sc1 122.05(10)
C14 N1 Sc1 124.68(11)
C14 N1 C11 106.92(13)
C17 N2 Sc1 124.45(10)
C20 N2 Sc1 126.79(10)
C20 N2 C17 106.90(13)
C29 N3 Sc1 124.45(10)
C32 N3 Sc1 125.02(11)
C32 N3 C29 106.30(13)
C24 N4 Sc1 124.41(11)
C24 N4 C27 106.80(13)
C27 N4 Sc1 126.99(10)
H1A C1 H1B 109.5
H1A C1 H1C 109.5
H1B C1 H1C 109.5
C2 C1 H1A 109.5
C2 C1 H1B 109.5
C2 C1 H1C 109.5
C3 C2 C1 120.3(2)
C3 C2 C7 118.34(16)
C7 C2 C1 121.3(2)
C2 C3 H3 119.0
C2 C3 C4 121.99(17)
C4 C3 H3 119.0
C3 C4 C5 118.72(16)
C3 C4 C8 119.66(15)
C5 C4 C8 121.61(14)
C4 C5 C10 119.30(14)
C6 C5 C4 120.39(14)
C6 C5 C10 120.30(14)
C5 C6 C9 120.41(16)
C7 C6 C5 118.83(17)
C7 C6 C9 120.76(17)
C2 C7 C6 121.71(17)
C2 C7 H7 119.1
C6 C7 H7 119.1
C4 C8 H8A 109.5
C4 C8 H8B 109.5
C4 C8 H8C 109.5
H8A C8 H8B 109.5
H8A C8 H8C 109.5
H8B C8 H8C 109.5
C6 C9 H9A 109.5
C6 C9 H9B 109.5
C6 C9 H9C 109.5
H9A C9 H9B 109.5
H9A C9 H9C 109.5
H9B C9 H9C 109.5
C11 C10 C5 116.10(13)
C11 C10 C17 127.90(14)
C17 C10 C5 115.86(13)
N1 C11 C12 108.26(13)
C10 C11 N1 123.55(13)
C10 C11 C12 128.13(14)
C11 C12 C15 131.09(14)
C13 C12 C11 105.85(13)
C13 C12 C15 122.92(14)
C12 C13 H13 126.1
C12 C13 C14 107.77(14)
C14 C13 H13 126.1
N1 C14 C13 111.18(14)
N1 C14 C16 122.54(15)
C13 C14 C16 126.27(15)
C12 C15 H15A 109.5
C12 C15 H15B 109.5
C12 C15 H15C 109.5
H15A C15 H15B 109.5
H15A C15 H15C 109.5
H15B C15 H15C 109.5
C14 C16 H16A 109.5
C14 C16 H16B 109.5
C14 C16 H16C 109.5
H16A C16 H16B 109.5
H16A C16 H16C 109.5
H16B C16 H16C 109.5
N2 C17 C10 123.11(13)
N2 C17 C18 108.28(13)
C10 C17 C18 128.24(14)
C17 C18 C21 131.05(15)
C19 C18 C17 106.16(14)
C19 C18 C21 122.79(15)
C18 C19 H19 125.8
C18 C19 C20 108.38(14)
C20 C19 H19 125.8
N2 C20 C19 110.23(14)
N2 C20 C22 123.50(14)
C19 C20 C22 126.27(15)
C18 C21 H21A 109.5
C18 C21 H21B 109.5
C18 C21 H21C 109.5
H21A C21 H21B 109.5
H21A C21 H21C 109.5
H21B C21 H21C 109.5
C20 C22 H22A 109.5
C20 C22 H22B 109.5
C20 C22 H22C 109.5
H22A C22 H22B 109.5
H22A C22 H22C 109.5
H22B C22 H22C 109.5
H23A C23 H23B 109.5
H23A C23 H23C 109.5
H23B C23 H23C 109.5
C24 C23 H23A 109.5
C24 C23 H23B 109.5
C24 C23 H23C 109.5
N4 C24 C23 123.31(15)
N4 C24 C25 110.81(15)
C25 C24 C23 125.88(16)
C24 C25 H25 125.8
C26 C25 C24 108.31(15)
C26 C25 H25 125.8
C25 C26 C27 105.75(14)
C25 C26 C44 123.66(15)
C27 C26 C44 130.59(16)
N4 C27 C26 108.31(13)
N4 C27 C28 123.08(13)
C28 C27 C26 128.52(14)
C27 C28 C29 126.61(14)
C27 C28 C35 116.60(13)
C29 C28 C35 116.75(13)
N3 C29 C30 108.49(13)
C28 C29 N3 122.82(13)
C28 C29 C30 128.10(14)
C29 C30 C34 131.98(15)
C31 C30 C29 105.68(14)
C31 C30 C34 122.30(15)
C30 C31 H31 125.6
C30 C31 C32 108.80(15)
C32 C31 H31 125.6
N3 C32 C31 110.65(14)
N3 C32 C33 124.40(16)
C31 C32 C33 124.90(15)
C32 C33 H33A 109.5
C32 C33 H33B 109.5
C32 C33 H33C 109.5
H33A C33 H33B 109.5
H33A C33 H33C 109.5
H33B C33 H33C 109.5
C30 C34 H34A 109.5
C30 C34 H34B 109.5
C30 C34 H34C 109.5
H34A C34 H34B 109.5
H34A C34 H34C 109.5
H34B C34 H34C 109.5
C36 C35 C28 120.41(14)
C36 C35 C40 120.18(14)
C40 C35 C28 119.41(13)
C35 C36 C42 120.92(15)
C37 C36 C35 118.93(16)
C37 C36 C42 120.14(15)
C36 C37 H37 119.0
C38 C37 C36 121.95(16)
C38 C37 H37 119.0
C37 C38 C39 118.13(16)
C37 C38 C43 121.94(18)
C39 C38 C43 119.93(18)
C38 C39 H39 119.1
C38 C39 C40 121.83(16)
C40 C39 H39 119.1
C35 C40 C41 121.23(14)
C39 C40 C35 118.97(15)
C39 C40 C41 119.79(15)
C40 C41 H41A 109.5
C40 C41 H41B 109.5
C40 C41 H41C 109.5
H41A C41 H41B 109.5
H41A C41 H41C 109.5
H41B C41 H41C 109.5
C36 C42 H42A 109.5
C36 C42 H42B 109.5
C36 C42 H42C 109.5
H42A C42 H42B 109.5
H42A C42 H42C 109.5
H42B C42 H42C 109.5
C38 C43 H43A 109.5
C38 C43 H43B 109.5
C38 C43 H43C 109.5
H43A C43 H43B 109.5
H43A C43 H43C 109.5
H43B C43 H43C 109.5
C26 C44 H44A 109.5
C26 C44 H44B 109.5
C26 C44 H44C 109.5
H44A C44 H44B 109.5
H44A C44 H44C 109.5
H44B C44 H44C 109.5
Sc1 C45 H45A 104.0
Sc1 C45 H45B 104.0
Si1 C45 Sc1 132.76(9)
Si1 C45 H45A 104.0
Si1 C45 H45B 104.0
H45A C45 H45B 105.5
Si1 C46 H46A 109.5
Si1 C46 H46B 109.5
Si1 C46 H46C 109.5
H46A C46 H46B 109.5
H46A C46 H46C 109.5
H46B C46 H46C 109.5
Si1 C47 H47A 109.5
Si1 C47 H47B 109.5
Si1 C47 H47C 109.5
H47A C47 H47B 109.5
H47A C47 H47C 109.5
H47B C47 H47C 109.5
Si1 C48 H48A 109.5
Si1 C48 H48B 109.5
Si1 C48 H48C 109.5
H48A C48 H48B 109.5
H48A C48 H48C 109.5
H48B C48 H48C 109.5

loop_
_geom_bond_atom_site_label_1
_geom_bond_atom_site_label_2
_geom_bond_distance
Sc1 N1 2.1883(14)
Sc1 N2 2.1495(14)
Sc1 N3 2.1919(14)
Sc1 N4 2.1943(14)
Sc1 C45 2.2605(18)
Si1 C45 1.8396(19)
Si1 C46 1.885(2)
Si1 C47 1.876(2)
Si1 C48 1.876(2)
N1 C11 1.408(2)
N1 C14 1.336(2)
N2 C17 1.4122(19)
N2 C20 1.358(2)
N3 C29 1.4158(19)
N3 C32 1.358(2)
N4 C24 1.342(2)
N4 C27 1.411(2)
C1 H1A 0.9800
C1 H1B 0.9800
C1 H1C 0.9800
C1 C2 1.509(2)
C2 C3 1.387(3)
C2 C7 1.389(3)
C3 H3 0.9500
C3 C4 1.393(2)
C4 C5 1.403(2)
C4 C8 1.510(2)
C5 C6 1.401(2)
C5 C10 1.499(2)
C6 C7 1.396(2)
C6 C9 1.508(3)
C7 H7 0.9500
C8 H8A 0.9800
C8 H8B 0.9800
C8 H8C 0.9800
C9 H9A 0.9800
C9 H9B 0.9800
C9 H9C 0.9800
C10 C11 1.405(2)
C10 C17 1.414(2)
C11 C12 1.448(2)
C12 C13 1.378(2)
C12 C15 1.501(2)
C13 H13 0.9500
C13 C14 1.410(2)
C14 C16 1.497(2)
C15 H15A 0.9800
C15 H15B 0.9800
C15 H15C 0.9800
C16 H16A 0.9800
C16 H16B 0.9800
C16 H16C 0.9800
C17 C18 1.435(2)
C18 C19 1.384(2)
C18 C21 1.504(2)
C19 H19 0.9500
C19 C20 1.401(2)
C20 C22 1.495(2)
C21 H21A 0.9800
C21 H21B 0.9800
C21 H21C 0.9800
C22 H22A 0.9800
C22 H22B 0.9800
C22 H22C 0.9800
C23 H23A 0.9800
C23 H23B 0.9800
C23 H23C 0.9800
C23 C24 1.505(2)
C24 C25 1.405(2)
C25 H25 0.9500
C25 C26 1.376(2)
C26 C27 1.445(2)
C26 C44 1.505(2)
C27 C28 1.411(2)
C28 C29 1.414(2)
C28 C35 1.499(2)
C29 C30 1.438(2)
C30 C31 1.382(2)
C30 C34 1.503(2)
C31 H31 0.9500
C31 C32 1.391(2)
C32 C33 1.499(2)
C33 H33A 0.9800
C33 H33B 0.9800
C33 H33C 0.9800
C34 H34A 0.9800
C34 H34B 0.9800
C34 H34C 0.9800
C35 C36 1.404(2)
C35 C40 1.405(2)
C36 C37 1.394(2)
C36 C42 1.510(2)
C37 H37 0.9500
C37 C38 1.392(3)
C38 C39 1.393(3)
C38 C43 1.512(3)
C39 H39 0.9500
C39 C40 1.395(2)
C40 C41 1.505(2)
C41 H41A 0.9800
C41 H41B 0.9800
C41 H41C 0.9800
C42 H42A 0.9800
C42 H42B 0.9800
C42 H42C 0.9800
C43 H43A 0.9800
C43 H43B 0.9800
C43 H43C 0.9800
C44 H44A 0.9800
C44 H44B 0.9800
C44 H44C 0.9800
C45 H45A 0.9900
C45 H45B 0.9900
C46 H46A 0.9800
C46 H46B 0.9800
C46 H46C 0.9800
C47 H47A 0.9800
C47 H47B 0.9800
C47 H47C 0.9800
C48 H48A 0.9800
C48 H48B 0.9800
C48 H48C 0.9800

loop_
_geom_torsion_atom_site_label_1
_geom_torsion_atom_site_label_2
_geom_torsion_atom_site_label_3
_geom_torsion_atom_site_label_4
_geom_torsion
Sc1 N1 C11 C10 -30.5(2)
Sc1 N1 C11 C12 152.15(11)
Sc1 N1 C14 C13 -152.03(12)
Sc1 N1 C14 C16 27.3(2)
Sc1 N2 C17 C10 23.5(2)
Sc1 N2 C17 C18 -162.90(11)
Sc1 N2 C20 C19 163.01(12)
Sc1 N2 C20 C22 -17.5(2)
Sc1 N3 C29 C28 33.3(2)
Sc1 N3 C29 C30 -154.83(11)
Sc1 N3 C32 C31 155.09(12)
Sc1 N3 C32 C33 -27.2(2)
Sc1 N4 C24 C23 13.4(2)
Sc1 N4 C24 C25 -165.74(12)
Sc1 N4 C27 C26 164.35(11)
Sc1 N4 C27 C28 -18.8(2)
N1 C11 C12 C13 1.38(18)
N1 C11 C12 C15 -174.31(17)
N2 C17 C18 C19 -2.08(19)
N2 C17 C18 C21 178.45(18)
N3 C29 C30 C31 -2.27(18)
N3 C29 C30 C34 -179.99(18)
N4 C24 C25 C26 1.1(2)
N4 C27 C28 C29 -7.3(2)
N4 C27 C28 C35 175.33(13)
C1 C2 C3 C4 -179.34(18)
C1 C2 C7 C6 -179.67(18)
C2 C3 C4 C5 -1.0(3)
C2 C3 C4 C8 178.78(17)
C3 C2 C7 C6 0.4(3)
C3 C4 C5 C6 0.5(2)
C3 C4 C5 C10 -178.52(15)
C4 C5 C6 C7 0.5(2)
C4 C5 C6 C9 -179.72(16)
C4 C5 C10 C11 85.63(18)
C4 C5 C10 C17 -90.41(18)
C5 C6 C7 C2 -0.9(3)
C5 C10 C11 N1 -174.00(14)
C5 C10 C11 C12 2.8(2)
C5 C10 C17 N2 178.37(14)
C5 C10 C17 C18 6.2(2)
C6 C5 C10 C11 -93.38(18)
C6 C5 C10 C17 90.59(18)
C7 C2 C3 C4 0.6(3)
C8 C4 C5 C6 -179.31(16)
C8 C4 C5 C10 1.7(2)
C9 C6 C7 C2 179.26(18)
C10 C5 C6 C7 179.44(15)
C10 C5 C6 C9 -0.7(2)
C10 C11 C12 C13 -175.84(16)
C10 C11 C12 C15 8.5(3)
C10 C17 C18 C19 171.04(16)
C10 C17 C18 C21 -8.4(3)
C11 N1 C14 C13 0.20(19)
C11 N1 C14 C16 179.57(15)
C11 C10 C17 N2 2.9(3)
C11 C10 C17 C18 -169.32(16)
C11 C12 C13 C14 -1.25(18)
C12 C13 C14 N1 0.7(2)
C12 C13 C14 C16 -178.65(17)
C14 N1 C11 C10 176.40(15)
C14 N1 C11 C12 -0.97(17)
C15 C12 C13 C14 174.89(15)
C17 N2 C20 C19 -1.90(19)
C17 N2 C20 C22 177.54(16)
C17 C10 C11 N1 1.5(3)
C17 C10 C11 C12 178.31(16)
C17 C18 C19 C20 0.9(2)
C18 C19 C20 N2 0.6(2)
C18 C19 C20 C22 -178.81(17)
C20 N2 C17 C10 -171.10(15)
C20 N2 C17 C18 2.46(18)
C21 C18 C19 C20 -179.55(17)
C23 C24 C25 C26 -178.02(18)
C24 N4 C27 C26 -0.74(17)
C24 N4 C27 C28 176.12(15)
C24 C25 C26 C27 -1.45(19)
C24 C25 C26 C44 177.98(16)
C25 C26 C27 N4 1.37(18)
C25 C26 C27 C28 -175.27(16)
C26 C27 C28 C29 168.94(15)
C26 C27 C28 C35 -8.5(2)
C27 N4 C24 C23 178.94(17)
C27 N4 C24 C25 -0.17(19)
C27 C28 C29 N3 -0.6(2)
C27 C28 C29 C30 -170.70(15)
C27 C28 C35 C36 92.87(18)
C27 C28 C35 C40 -87.01(18)
C28 C29 C30 C31 168.99(16)
C28 C29 C30 C34 -8.7(3)
C28 C35 C36 C37 -179.85(16)
C28 C35 C36 C42 -0.6(2)
C28 C35 C40 C39 -179.40(15)
C28 C35 C40 C41 1.7(2)
C29 N3 C32 C31 -2.51(18)
C29 N3 C32 C33 175.24(16)
C29 C28 C35 C36 -84.80(19)
C29 C28 C35 C40 95.32(18)
C29 C30 C31 C32 0.75(19)
C30 C31 C32 N3 1.1(2)
C30 C31 C32 C33 -176.62(16)
C32 N3 C29 C28 -168.89(14)
C32 N3 C29 C30 2.94(17)
C34 C30 C31 C32 178.74(16)
C35 C28 C29 N3 176.84(13)
C35 C28 C29 C30 6.7(2)
C35 C36 C37 C38 -0.6(3)
C36 C35 C40 C39 0.7(2)
C36 C35 C40 C41 -178.14(16)
C36 C37 C38 C39 0.4(3)
C36 C37 C38 C43 179.7(2)
C37 C38 C39 C40 0.4(3)
C38 C39 C40 C35 -1.0(3)
C38 C39 C40 C41 177.92(18)
C40 C35 C36 C37 0.0(2)
C40 C35 C36 C42 179.26(16)
C42 C36 C37 C38 -179.83(18)
C43 C38 C39 C40 -178.97(19)
C44 C26 C27 N4 -178.01(16)
C44 C26 C27 C28 5.4(3)
C46 Si1 C45 Sc1 178.47(13)
C47 Si1 C45 Sc1 59.41(16)
C48 Si1 C45 Sc1 -61.53(16)
